data_7160864
loop_
_publ_author_name
'Wang, Yuan'
'Wang, Zhe'
'Zhuang, Miao'
'Deng, Xinyi'
'Liu, Xiaoyu'
'Jiao, Xiaozhen'
'Xie, ping'

_publ_section_title
;
 Synthesis of Isoxazoline Analogs of Stellettins
;
_journal_name_full 'Organic &amp; Biomolecular Chemistry'
_journal_paper_doi 10.1039/D5OB01632K
_journal_year 2025
_chemical_formula_moiety 'C25 H43 N O3 Si'
_chemical_formula_sum 'C25 H43 N O3 Si'
_chemical_formula_weight 433.69
_space_group_crystal_system monoclinic
_space_group_IT_number 14
_space_group_name_Hall '-P 2ybc'
_space_group_name_H-M_alt 'P 1 21/c 1'
_atom_sites_solution_hydrogens mixed
_audit_creation_date 2025-07-15
_audit_creation_method
;
Olex2 1.5
(compiled 2024.01.12 svn.r2f8d729c for OlexSys, GUI svn.r6928)
;
_audit_update_record
;
2025-07-16 deposited with the CCDC.	2025-11-20 downloaded from the CCDC.
;
_cell_angle_alpha 90
_cell_angle_beta 91.625(4)
_cell_angle_gamma 90
_cell_formula_units_Z 4
_cell_length_a 24.8735(12)
_cell_length_b 8.1365(4)
_cell_length_c 12.3229(6)
_cell_measurement_reflns_used 2998
_cell_measurement_temperature 118.2(3)
_cell_measurement_theta_max 24.6570
_cell_measurement_theta_min 3.3670
_cell_volume 2492.9(2)
_computing_cell_refinement
;
CrysAlisPro, Agilent Technologies,
Version 1.171.37.35 (release 13-08-2014 CrysAlis171 .NET)
(compiled Aug 13 2014,18:06:01)
;
_computing_data_collection
;
CrysAlisPro, Agilent Technologies,
Version 1.171.37.35 (release 13-08-2014 CrysAlis171 .NET)
(compiled Aug 13 2014,18:06:01)
;
_computing_data_reduction
;
CrysAlisPro, Agilent Technologies,
Version 1.171.37.35 (release 13-08-2014 CrysAlis171 .NET)
(compiled Aug 13 2014,18:06:01)
;
_computing_molecular_graphics 'Olex2 1.5 (Dolomanov et al., 2009)'
_computing_publication_material 'Olex2 1.5 (Dolomanov et al., 2009)'
_computing_structure_refinement 'SHELXL 2019/3 (Sheldrick, 2015)'
_computing_structure_solution 'A short history of SHELX (Sheldrick, 2007)/Bruker'
_diffrn_ambient_environment N~2~
_diffrn_ambient_temperature 118.2(3)
_diffrn_detector 'CCD plate'
_diffrn_detector_area_resol_mean 16.0971
_diffrn_detector_type Eos
_diffrn_measured_fraction_theta_full 0.999
_diffrn_measured_fraction_theta_max 0.990
_diffrn_measurement_details
;
#__ type_ start__ end____ width___ exp.time_
  1 omega   17.00   43.00   1.0000    8.0000
omega____ theta____ kappa____ phi______ frames
    -       16.0852   37.0000  -30.0000 26

#__ type_ start__ end____ width___ exp.time_
  2 omega  -13.00   78.00   1.0000    8.0000
omega____ theta____ kappa____ phi______ frames
    -       16.0852   19.0000 -120.0000 91

#__ type_ start__ end____ width___ exp.time_
  3 omega  -11.00   17.00   1.0000    8.0000
omega____ theta____ kappa____ phi______ frames
    -       16.0852  -57.0000   30.0000 28

#__ type_ start__ end____ width___ exp.time_
  4 omega  -25.00   22.00   1.0000    8.0000
omega____ theta____ kappa____ phi______ frames
    -      -11.0070  -99.0000  -30.0000 47

#__ type_ start__ end____ width___ exp.time_
  5 omega    1.00   32.00   1.0000    8.0000
omega____ theta____ kappa____ phi______ frames
    -       16.0852  -57.0000  120.0000 31

#__ type_ start__ end____ width___ exp.time_
  6 omega  -51.00   24.00   1.0000    8.0000
omega____ theta____ kappa____ phi______ frames
    -       16.0852  -57.0000   60.0000 75

#__ type_ start__ end____ width___ exp.time_
  7 omega  -45.00   28.00   1.0000    8.0000
omega____ theta____ kappa____ phi______ frames
    -       16.0852  -57.0000  -90.0000 73

#__ type_ start__ end____ width___ exp.time_
  8 omega  -15.00   23.00   1.0000    8.0000
omega____ theta____ kappa____ phi______ frames
    -      -11.0070  -99.0000 -120.0000 38

#__ type_ start__ end____ width___ exp.time_
  9 omega  -79.00  -24.00   1.0000    8.0000
omega____ theta____ kappa____ phi______ frames
    -      -11.0070  -77.0000 -120.0000 55
;
_diffrn_measurement_device 'four-circle diffractometer'
_diffrn_measurement_device_type 'Xcalibur, Eos, Gemini'
_diffrn_measurement_method '\w scans'
_diffrn_orient_matrix_UB_11 -0.0212685000
_diffrn_orient_matrix_UB_12 0.0198069000
_diffrn_orient_matrix_UB_13 -0.0373262000
_diffrn_orient_matrix_UB_21 0.0002683000
_diffrn_orient_matrix_UB_22 -0.0816380000
_diffrn_orient_matrix_UB_23 -0.0201494000
_diffrn_orient_matrix_UB_31 -0.0190277000
_diffrn_orient_matrix_UB_32 -0.0232711000
_diffrn_orient_matrix_UB_33 0.0389152000
_diffrn_radiation_monochromator graphite
_diffrn_radiation_probe x-ray
_diffrn_radiation_type 'Mo K\a'
_diffrn_radiation_wavelength 0.71073
_diffrn_reflns_av_R_equivalents 0.0861
_diffrn_reflns_av_unetI/netI 0.0724
_diffrn_reflns_Laue_measured_fraction_full 0.999
_diffrn_reflns_Laue_measured_fraction_max 0.990
_diffrn_reflns_limit_h_max 30
_diffrn_reflns_limit_h_min -30
_diffrn_reflns_limit_k_max 10
_diffrn_reflns_limit_k_min -10
_diffrn_reflns_limit_l_max 14
_diffrn_reflns_limit_l_min -15
_diffrn_reflns_number 22046
_diffrn_reflns_point_group_measured_fraction_full 0.999
_diffrn_reflns_point_group_measured_fraction_max 0.990
_diffrn_reflns_theta_full 25.242
_diffrn_reflns_theta_max 26.000
_diffrn_reflns_theta_min 2.992
_diffrn_source 'Enhance (Mo) X-ray Source'
_exptl_absorpt_coefficient_mu 0.119
_exptl_absorpt_correction_T_max 1.00000
_exptl_absorpt_correction_T_min 0.64580
_exptl_absorpt_correction_type multi-scan
_exptl_absorpt_process_details
;
CrysAlisPro, Agilent Technologies,
Version 1.171.37.35 (release 13-08-2014 CrysAlis171 .NET)
(compiled Aug 13 2014,18:06:01)
Empirical absorption correction using spherical harmonics,
 implemented in SCALE3 ABSPACK scaling algorithm.
;
_exptl_crystal_density_diffrn 1.156
_exptl_crystal_density_method 'not measured'
_exptl_crystal_description prism
_exptl_crystal_F_000 952
_exptl_crystal_size_max 0.42
_exptl_crystal_size_mid 0.39
_exptl_crystal_size_min 0.015
_refine_diff_density_max 0.302
_refine_diff_density_min -0.335
_refine_diff_density_rms 0.055
_refine_ls_extinction_method none
_refine_ls_goodness_of_fit_ref 1.043
_refine_ls_hydrogen_treatment mixed
_refine_ls_matrix_type full
_refine_ls_number_parameters 284
_refine_ls_number_reflns 4841
_refine_ls_number_restraints 0
_refine_ls_restrained_S_all 1.043
_refine_ls_R_factor_all 0.0870
_refine_ls_R_factor_gt 0.0568
_refine_ls_shift/su_max 0.000
_refine_ls_shift/su_mean 0.000
_refine_ls_structure_factor_coef Fsqd
_refine_ls_weighting_details 'w=1/[\s^2^(Fo^2^)+(0.0490P)^2^+0.6344P] where P=(Fo^2^+2Fc^2^)/3'
_refine_ls_weighting_scheme calc
_refine_ls_wR_factor_gt 0.1185
_refine_ls_wR_factor_ref 0.1353
_reflns_Friedel_coverage 0.000
_reflns_number_gt 3394
_reflns_number_total 4841
_reflns_threshold_expression 'I > 2\s(I)'
_cod_data_source_file d5ob01632k2.cif
_cod_data_source_block exp_9863
_cod_original_cell_volume 2493.0(2)
_cod_database_code 7160864
_shelx_shelxl_version_number 2019/3
_shelx_space_group_comment
;
The symmetry employed for this shelxl refinement is uniquely defined
by the following loop, which should always be used as a source of
symmetry information in preference to the above space-group names.
They are only intended as comments.
;
_shelx_estimated_absorpt_t_max 0.998
_shelx_estimated_absorpt_t_min 0.952
_olex2_refinement_description
;
1. Fixed Uiso
 At 1.2 times of:
  All C(H) groups, All C(H,H) groups
 At 1.5 times of:
  All C(H,H,H) groups
2.a Ternary CH refined with riding coordinates:
 C10(H10), C6(H6), C14(H14)
2.b Secondary CH2 refined with riding coordinates:
 C9(H9A,H9B), C5(H5A,H5B), C12(H12A,H12B), C8(H8A,H8B), C1(H1A,H1B), C13(H13A,
 H13B)
2.c Idealised Me refined as rotating group:
 C18(H18A,H18B,H18C), C19(H19A,H19B,H19C), C20(H20A,H20B,H20C), C21(H21A,H21B,
 H21C), C16(H16A,H16B,H16C), C17(H17A,H17B,H17C), C24(H24A,H24B,H24C), C23(H23A,
 H23B,H23C), C25(H25A,H25B,H25C)
;
_olex2_submission_special_instructions 'No special instructions were received'

loop_
_space_group_symop_operation_xyz
'x, y, z'
'-x, y+1/2, -z+1/2'
'-x, -y, -z'
'x, -y-1/2, z-1/2'

loop_
_atom_site_label
_atom_site_type_symbol
_atom_site_fract_x
_atom_site_fract_y
_atom_site_fract_z
_atom_site_U_iso_or_equiv
_atom_site_adp_type
_atom_site_occupancy
_atom_site_site_symmetry_order
_atom_site_calc_flag
_atom_site_refinement_flags_posn
_atom_site_refinement_flags_adp
_atom_site_refinement_flags_occupancy
_atom_site_disorder_assembly
_atom_site_disorder_group
Si1 Si 0.38627(3) 0.43846(8) 0.12779(5) 0.0262(2) Uani 1 1 d . . . . .
O1 O 0.33068(6) 0.3943(2) 0.05871(13) 0.0285(4) Uani 1 1 d . . . . .
O2 O 0.00988(6) 1.0228(2) -0.18745(13) 0.0300(4) Uani 1 1 d . . . . .
O3 O -0.08303(6) 0.8333(2) -0.14773(15) 0.0339(4) Uani 1 1 d . . . . .
N1 N 0.06249(8) 1.0667(2) -0.21941(16) 0.0302(5) Uani 1 1 d . . . . .
C10 C 0.19169(9) 0.4980(3) -0.04320(17) 0.0206(5) Uani 1 1 d . . . . .
H10 H 0.182394 0.550190 0.027294 0.025 Uiso 1 1 calc R U . . .
C6 C 0.15184(9) 0.7369(3) -0.14358(17) 0.0231(5) Uani 1 1 d . . . . .
H6 H 0.138180 0.681644 -0.211403 0.028 Uiso 1 1 calc R U . . .
C15 C 0.23926(9) 0.3826(3) -0.01184(17) 0.0215(5) Uani 1 1 d . . . . .
C3 C 0.06505(9) 0.8336(3) -0.11810(17) 0.0210(5) Uani 1 1 d . . . . .
C11 C 0.20526(9) 0.6481(3) -0.11738(17) 0.0218(5) Uani 1 1 d . . . . .
C14 C 0.28351(9) 0.4925(3) 0.04039(19) 0.0240(5) Uani 1 1 d . . . . .
H14 H 0.270763 0.528216 0.112935 0.029 Uiso 1 1 calc R U . . .
C9 C 0.13845(9) 0.4184(3) -0.08254(19) 0.0245(5) Uani 1 1 d . . . . .
H9A H 0.133501 0.312768 -0.044217 0.029 Uiso 1 1 calc R U . . .
H9B H 0.139994 0.395020 -0.161233 0.029 Uiso 1 1 calc R U . . .
C18 C 0.26081(10) 0.2781(3) -0.10514(18) 0.0278(6) Uani 1 1 d . . . . .
H18A H 0.230603 0.237880 -0.150522 0.042 Uiso 1 1 calc R U . . .
H18B H 0.281050 0.184486 -0.075094 0.042 Uiso 1 1 calc R U . . .
H18C H 0.284491 0.345404 -0.149247 0.042 Uiso 1 1 calc R U . . .
C4 C 0.09350(9) 0.9538(3) -0.17667(17) 0.0241(5) Uani 1 1 d . . . . .
C19 C 0.22128(10) 0.2623(3) 0.07629(18) 0.0269(6) Uani 1 1 d . . . . .
H19A H 0.202381 0.322853 0.132417 0.040 Uiso 1 1 calc R U . . .
H19B H 0.252884 0.207617 0.108984 0.040 Uiso 1 1 calc R U . . .
H19C H 0.197109 0.179789 0.043633 0.040 Uiso 1 1 calc R U . . .
C7 C 0.10475(9) 0.7162(3) -0.06370(17) 0.0220(5) Uani 1 1 d . . . . .
C5 C 0.15260(9) 0.9218(3) -0.17472(19) 0.0252(5) Uani 1 1 d . . . . .
H5A H 0.171969 0.989157 -0.119289 0.030 Uiso 1 1 calc R U . . .
H5B H 0.168370 0.940142 -0.246588 0.030 Uiso 1 1 calc R U . . .
C12 C 0.24768(9) 0.7507(3) -0.05490(19) 0.0254(5) Uani 1 1 d . . . . .
H12A H 0.258857 0.843986 -0.100612 0.030 Uiso 1 1 calc R U . . .
H12B H 0.231752 0.796088 0.011435 0.030 Uiso 1 1 calc R U . . .
C8 C 0.09021(9) 0.5321(3) -0.0614(2) 0.0272(6) Uani 1 1 d . . . . .
H8A H 0.061594 0.510539 -0.117096 0.033 Uiso 1 1 calc R U . . .
H8B H 0.075604 0.505083 0.010313 0.033 Uiso 1 1 calc R U . . .
C2 C 0.01338(9) 0.8823(3) -0.12593(18) 0.0240(5) Uani 1 1 d . . . . .
C20 C 0.36960(11) 0.5411(3) 0.2577(2) 0.0382(7) Uani 1 1 d . . . . .
H20A H 0.352499 0.647321 0.242108 0.057 Uiso 1 1 calc R U . . .
H20B H 0.402640 0.558385 0.301389 0.057 Uiso 1 1 calc R U . . .
H20C H 0.344894 0.471515 0.297844 0.057 Uiso 1 1 calc R U . . .
C1 C -0.03720(9) 0.8241(3) -0.0782(2) 0.0304(6) Uani 1 1 d . . . . .
H1A H -0.032251 0.708473 -0.055034 0.036 Uiso 1 1 calc R U . . .
H1B H -0.043908 0.889969 -0.012340 0.036 Uiso 1 1 calc R U . . .
C21 C 0.43049(10) 0.5764(3) 0.0491(2) 0.0366(7) Uani 1 1 d . . . . .
H21A H 0.431630 0.537837 -0.026191 0.055 Uiso 1 1 calc R U . . .
H21B H 0.466896 0.575234 0.081622 0.055 Uiso 1 1 calc R U . . .
H21C H 0.416217 0.688599 0.050316 0.055 Uiso 1 1 calc R U . . .
C13 C 0.29702(10) 0.6471(3) -0.0232(2) 0.0294(6) Uani 1 1 d . . . . .
H13A H 0.315597 0.614868 -0.089921 0.035 Uiso 1 1 calc R U . . .
H13B H 0.322227 0.715227 0.021210 0.035 Uiso 1 1 calc R U . . .
C16 C 0.11488(10) 0.7866(3) 0.05172(17) 0.0268(6) Uani 1 1 d . . . . .
H16A H 0.142205 0.720172 0.090206 0.040 Uiso 1 1 calc R U . . .
H16B H 0.081349 0.783801 0.091564 0.040 Uiso 1 1 calc R U . . .
H16C H 0.127501 0.900317 0.046503 0.040 Uiso 1 1 calc R U . . .
C17 C 0.22732(10) 0.6014(3) -0.22960(18) 0.0301(6) Uani 1 1 d . . . . .
H17A H 0.264459 0.562465 -0.220473 0.045 Uiso 1 1 calc R U . . .
H17B H 0.226432 0.698071 -0.277069 0.045 Uiso 1 1 calc R U . . .
H17C H 0.205033 0.514172 -0.262246 0.045 Uiso 1 1 calc R U . . .
C22 C 0.42017(10) 0.2322(3) 0.14970(19) 0.0312(6) Uani 1 1 d . . . . .
C24 C 0.47436(10) 0.2538(4) 0.2091(2) 0.0416(7) Uani 1 1 d . . . . .
H24A H 0.497657 0.323607 0.165868 0.062 Uiso 1 1 calc R U . . .
H24B H 0.491315 0.146095 0.219949 0.062 Uiso 1 1 calc R U . . .
H24C H 0.468906 0.305544 0.279799 0.062 Uiso 1 1 calc R U . . .
C23 C 0.42945(11) 0.1512(4) 0.0398(2) 0.0430(7) Uani 1 1 d . . . . .
H23A H 0.394836 0.135414 0.001246 0.064 Uiso 1 1 calc R U . . .
H23B H 0.446955 0.044460 0.051138 0.064 Uiso 1 1 calc R U . . .
H23C H 0.452506 0.221930 -0.003398 0.064 Uiso 1 1 calc R U . . .
C25 C 0.38473(11) 0.1187(3) 0.2174(2) 0.0443(7) Uani 1 1 d . . . . .
H25A H 0.380464 0.166443 0.289659 0.067 Uiso 1 1 calc R U . . .
H25B H 0.401815 0.010567 0.224422 0.067 Uiso 1 1 calc R U . . .
H25C H 0.349351 0.106875 0.181213 0.067 Uiso 1 1 calc R U . . .
H3 H -0.0786(12) 0.751(4) -0.198(3) 0.066(10) Uiso 1 1 d . . . . .

loop_
_atom_site_aniso_label
_atom_site_aniso_U_11
_atom_site_aniso_U_22
_atom_site_aniso_U_33
_atom_site_aniso_U_23
_atom_site_aniso_U_13
_atom_site_aniso_U_12
Si1 0.0231(4) 0.0306(4) 0.0249(4) 0.0016(3) -0.0010(3) 0.0003(3)
O1 0.0225(9) 0.0283(9) 0.0345(9) 0.0004(7) -0.0047(7) 0.0033(8)
O2 0.0311(10) 0.0278(10) 0.0309(9) 0.0064(7) -0.0046(8) 0.0016(8)
O3 0.0236(9) 0.0370(11) 0.0407(11) -0.0152(9) -0.0068(8) 0.0043(8)
N1 0.0279(12) 0.0288(12) 0.0338(12) 0.0073(9) -0.0026(10) -0.0002(10)
C10 0.0232(12) 0.0199(12) 0.0186(11) -0.0001(9) -0.0008(10) 0.0000(10)
C6 0.0293(13) 0.0217(12) 0.0180(11) 0.0017(9) -0.0029(10) -0.0030(11)
C15 0.0203(12) 0.0226(12) 0.0214(12) 0.0019(9) -0.0005(10) -0.0004(10)
C3 0.0269(13) 0.0178(12) 0.0182(11) -0.0012(9) -0.0017(10) -0.0006(10)
C11 0.0250(13) 0.0213(12) 0.0190(11) 0.0017(9) -0.0009(10) -0.0010(10)
C14 0.0181(12) 0.0281(13) 0.0258(12) -0.0013(10) -0.0016(10) 0.0026(11)
C9 0.0284(14) 0.0185(12) 0.0266(13) 0.0009(10) -0.0020(11) -0.0021(10)
C18 0.0308(14) 0.0259(13) 0.0267(13) -0.0018(10) 0.0005(11) 0.0011(11)
C4 0.0302(14) 0.0228(13) 0.0191(12) -0.0004(10) -0.0043(10) -0.0001(11)
C19 0.0269(13) 0.0262(14) 0.0276(13) 0.0037(10) -0.0006(11) 0.0015(11)
C7 0.0245(13) 0.0209(12) 0.0202(12) 0.0029(9) -0.0038(10) -0.0004(10)
C5 0.0306(14) 0.0220(13) 0.0230(12) 0.0045(10) -0.0016(11) -0.0028(11)
C12 0.0254(13) 0.0220(13) 0.0286(13) 0.0046(10) -0.0018(10) -0.0037(11)
C8 0.0256(13) 0.0254(14) 0.0304(13) 0.0032(10) -0.0036(11) -0.0033(11)
C2 0.0288(14) 0.0213(13) 0.0214(12) -0.0028(10) -0.0082(10) -0.0010(11)
C20 0.0343(15) 0.0441(17) 0.0363(15) -0.0031(13) -0.0008(12) 0.0029(13)
C1 0.0281(14) 0.0270(14) 0.0358(14) -0.0037(11) -0.0033(12) -0.0008(11)
C21 0.0297(15) 0.0410(16) 0.0391(15) 0.0051(12) 0.0007(12) 0.0002(12)
C13 0.0273(13) 0.0259(14) 0.0346(14) -0.0007(11) -0.0043(11) -0.0043(11)
C16 0.0311(14) 0.0301(14) 0.0192(12) 0.0015(10) 0.0011(10) 0.0078(11)
C17 0.0335(15) 0.0326(14) 0.0242(13) 0.0015(11) 0.0025(11) 0.0047(12)
C22 0.0251(14) 0.0373(15) 0.0313(14) 0.0060(11) 0.0019(11) 0.0057(12)
C24 0.0344(16) 0.0499(18) 0.0401(16) 0.0077(13) -0.0056(13) 0.0062(14)
C23 0.0464(18) 0.0439(18) 0.0388(16) -0.0013(13) 0.0035(14) 0.0101(15)
C25 0.0384(16) 0.0403(17) 0.0546(18) 0.0160(14) 0.0050(14) 0.0047(14)

loop_
_atom_type_symbol
_atom_type_description
_atom_type_scat_dispersion_real
_atom_type_scat_dispersion_imag
_atom_type_scat_source
C C 0.0033 0.0016 'International Tables Vol C Tables 4.2.6.8 and 6.1.1.4'
H H 0.0000 0.0000 'International Tables Vol C Tables 4.2.6.8 and 6.1.1.4'
N N 0.0061 0.0033 'International Tables Vol C Tables 4.2.6.8 and 6.1.1.4'
O O 0.0106 0.0060 'International Tables Vol C Tables 4.2.6.8 and 6.1.1.4'
Si Si 0.0817 0.0704 'International Tables Vol C Tables 4.2.6.8 and 6.1.1.4'

loop_
_geom_angle_atom_site_label_1
_geom_angle_atom_site_label_2
_geom_angle_atom_site_label_3
_geom_angle
_geom_angle_site_symmetry_1
_geom_angle_site_symmetry_3
_geom_angle_publ_flag
O1 Si1 C20 109.81(10) . . ?
O1 Si1 C21 111.25(11) . . ?
O1 Si1 C22 104.18(10) . . ?
C20 Si1 C21 109.07(12) . . ?
C20 Si1 C22 112.57(12) . . ?
C21 Si1 C22 109.92(11) . . ?
C14 O1 Si1 129.29(14) . . ?
C2 O2 N1 108.49(17) . . ?
C1 O3 H3 105(2) . . ?
C4 N1 O2 104.50(18) . . ?
C15 C10 H10 103.5 . . ?
C15 C10 C11 116.19(17) . . ?
C11 C10 H10 103.5 . . ?
C9 C10 H10 103.5 . . ?
C9 C10 C15 117.86(18) . . ?
C9 C10 C11 109.96(18) . . ?
C11 C6 H6 103.6 . . ?
C11 C6 C7 118.43(18) . . ?
C11 C6 C5 119.37(19) . . ?
C7 C6 H6 103.6 . . ?
C5 C6 H6 103.6 . . ?
C5 C6 C7 105.97(18) . . ?
C14 C15 C10 106.44(18) . . ?
C18 C15 C10 115.33(18) . . ?
C18 C15 C14 111.85(18) . . ?
C19 C15 C10 109.03(17) . . ?
C19 C15 C14 107.00(18) . . ?
C19 C15 C18 106.89(19) . . ?
C4 C3 C7 109.37(19) . . ?
C2 C3 C4 104.5(2) . . ?
C2 C3 C7 145.7(2) . . ?
C6 C11 C10 106.81(17) . . ?
C6 C11 C17 104.68(18) . . ?
C12 C11 C10 106.70(18) . . ?
C12 C11 C6 115.29(18) . . ?
C12 C11 C17 108.97(18) . . ?
C17 C11 C10 114.63(18) . . ?
O1 C14 C15 108.26(18) . . ?
O1 C14 H14 107.5 . . ?
O1 C14 C13 110.48(18) . . ?
C15 C14 H14 107.5 . . ?
C13 C14 C15 115.38(19) . . ?
C13 C14 H14 107.5 . . ?
C10 C9 H9A 109.4 . . ?
C10 C9 H9B 109.4 . . ?
C10 C9 C8 111.15(18) . . ?
H9A C9 H9B 108.0 . . ?
C8 C9 H9A 109.4 . . ?
C8 C9 H9B 109.4 . . ?
C15 C18 H18A 109.5 . . ?
C15 C18 H18B 109.5 . . ?
C15 C18 H18C 109.5 . . ?
H18A C18 H18B 109.5 . . ?
H18A C18 H18C 109.5 . . ?
H18B C18 H18C 109.5 . . ?
N1 C4 C3 113.2(2) . . ?
N1 C4 C5 134.6(2) . . ?
C3 C4 C5 112.2(2) . . ?
C15 C19 H19A 109.5 . . ?
C15 C19 H19B 109.5 . . ?
C15 C19 H19C 109.5 . . ?
H19A C19 H19B 109.5 . . ?
H19A C19 H19C 109.5 . . ?
H19B C19 H19C 109.5 . . ?
C3 C7 C6 98.29(17) . . ?
C3 C7 C8 118.03(19) . . ?
C3 C7 C16 105.07(18) . . ?
C8 C7 C6 107.29(18) . . ?
C8 C7 C16 112.04(19) . . ?
C16 C7 C6 115.75(19) . . ?
C6 C5 H5A 112.0 . . ?
C6 C5 H5B 112.0 . . ?
C4 C5 C6 98.87(18) . . ?
C4 C5 H5A 112.0 . . ?
C4 C5 H5B 112.0 . . ?
H5A C5 H5B 109.7 . . ?
C11 C12 H12A 109.4 . . ?
C11 C12 H12B 109.4 . . ?
H12A C12 H12B 108.0 . . ?
C13 C12 C11 111.32(19) . . ?
C13 C12 H12A 109.4 . . ?
C13 C12 H12B 109.4 . . ?
C9 C8 H8A 108.9 . . ?
C9 C8 H8B 108.9 . . ?
C7 C8 C9 113.29(18) . . ?
C7 C8 H8A 108.9 . . ?
C7 C8 H8B 108.9 . . ?
H8A C8 H8B 107.7 . . ?
O2 C2 C1 116.3(2) . . ?
C3 C2 O2 109.3(2) . . ?
C3 C2 C1 134.2(2) . . ?
Si1 C20 H20A 109.5 . . ?
Si1 C20 H20B 109.5 . . ?
Si1 C20 H20C 109.5 . . ?
H20A C20 H20B 109.5 . . ?
H20A C20 H20C 109.5 . . ?
H20B C20 H20C 109.5 . . ?
O3 C1 C2 115.0(2) . . ?
O3 C1 H1A 108.5 . . ?
O3 C1 H1B 108.5 . . ?
C2 C1 H1A 108.5 . . ?
C2 C1 H1B 108.5 . . ?
H1A C1 H1B 107.5 . . ?
Si1 C21 H21A 109.5 . . ?
Si1 C21 H21B 109.5 . . ?
Si1 C21 H21C 109.5 . . ?
H21A C21 H21B 109.5 . . ?
H21A C21 H21C 109.5 . . ?
H21B C21 H21C 109.5 . . ?
C14 C13 C12 113.49(19) . . ?
C14 C13 H13A 108.9 . . ?
C14 C13 H13B 108.9 . . ?
C12 C13 H13A 108.9 . . ?
C12 C13 H13B 108.9 . . ?
H13A C13 H13B 107.7 . . ?
C7 C16 H16A 109.5 . . ?
C7 C16 H16B 109.5 . . ?
C7 C16 H16C 109.5 . . ?
H16A C16 H16B 109.5 . . ?
H16A C16 H16C 109.5 . . ?
H16B C16 H16C 109.5 . . ?
C11 C17 H17A 109.5 . . ?
C11 C17 H17B 109.5 . . ?
C11 C17 H17C 109.5 . . ?
H17A C17 H17B 109.5 . . ?
H17A C17 H17C 109.5 . . ?
H17B C17 H17C 109.5 . . ?
C24 C22 Si1 110.51(19) . . ?
C24 C22 C23 108.7(2) . . ?
C24 C22 C25 108.7(2) . . ?
C23 C22 Si1 109.47(17) . . ?
C23 C22 C25 108.9(2) . . ?
C25 C22 Si1 110.45(16) . . ?
C22 C24 H24A 109.5 . . ?
C22 C24 H24B 109.5 . . ?
C22 C24 H24C 109.5 . . ?
H24A C24 H24B 109.5 . . ?
H24A C24 H24C 109.5 . . ?
H24B C24 H24C 109.5 . . ?
C22 C23 H23A 109.5 . . ?
C22 C23 H23B 109.5 . . ?
C22 C23 H23C 109.5 . . ?
H23A C23 H23B 109.5 . . ?
H23A C23 H23C 109.5 . . ?
H23B C23 H23C 109.5 . . ?
C22 C25 H25A 109.5 . . ?
C22 C25 H25B 109.5 . . ?
C22 C25 H25C 109.5 . . ?
H25A C25 H25B 109.5 . . ?
H25A C25 H25C 109.5 . . ?
H25B C25 H25C 109.5 . . ?

loop_
_geom_bond_atom_site_label_1
_geom_bond_atom_site_label_2
_geom_bond_distance
_geom_bond_site_symmetry_2
_geom_bond_publ_flag
Si1 O1 1.6427(17) . ?
Si1 C20 1.862(2) . ?
Si1 C21 1.863(2) . ?
Si1 C22 1.894(3) . ?
O1 C14 1.432(3) . ?
O2 N1 1.423(2) . ?
O2 C2 1.373(3) . ?
O3 C1 1.409(3) . ?
O3 H3 0.92(3) . ?
N1 C4 1.301(3) . ?
C10 H10 1.0000 . ?
C10 C15 1.551(3) . ?
C10 C11 1.568(3) . ?
C10 C9 1.540(3) . ?
C6 H6 1.0000 . ?
C6 C11 1.539(3) . ?
C6 C7 1.560(3) . ?
C6 C5 1.553(3) . ?
C15 C14 1.545(3) . ?
C15 C18 1.539(3) . ?
C15 C19 1.538(3) . ?
C3 C4 1.417(3) . ?
C3 C7 1.517(3) . ?
C3 C2 1.345(3) . ?
C11 C12 1.535(3) . ?
C11 C17 1.549(3) . ?
C14 H14 1.0000 . ?
C14 C13 1.524(3) . ?
C9 H9A 0.9900 . ?
C9 H9B 0.9900 . ?
C9 C8 1.543(3) . ?
C18 H18A 0.9800 . ?
C18 H18B 0.9800 . ?
C18 H18C 0.9800 . ?
C4 C5 1.492(3) . ?
C19 H19A 0.9800 . ?
C19 H19B 0.9800 . ?
C19 H19C 0.9800 . ?
C7 C8 1.541(3) . ?
C7 C16 1.547(3) . ?
C5 H5A 0.9900 . ?
C5 H5B 0.9900 . ?
C12 H12A 0.9900 . ?
C12 H12B 0.9900 . ?
C12 C13 1.530(3) . ?
C8 H8A 0.9900 . ?
C8 H8B 0.9900 . ?
C2 C1 1.482(3) . ?
C20 H20A 0.9800 . ?
C20 H20B 0.9800 . ?
C20 H20C 0.9800 . ?
C1 H1A 0.9900 . ?
C1 H1B 0.9900 . ?
C21 H21A 0.9800 . ?
C21 H21B 0.9800 . ?
C21 H21C 0.9800 . ?
C13 H13A 0.9900 . ?
C13 H13B 0.9900 . ?
C16 H16A 0.9800 . ?
C16 H16B 0.9800 . ?
C16 H16C 0.9800 . ?
C17 H17A 0.9800 . ?
C17 H17B 0.9800 . ?
C17 H17C 0.9800 . ?
C22 C24 1.526(4) . ?
C22 C23 1.530(3) . ?
C22 C25 1.539(3) . ?
C24 H24A 0.9800 . ?
C24 H24B 0.9800 . ?
C24 H24C 0.9800 . ?
C23 H23A 0.9800 . ?
C23 H23B 0.9800 . ?
C23 H23C 0.9800 . ?
C25 H25A 0.9800 . ?
C25 H25B 0.9800 . ?
C25 H25C 0.9800 . ?

loop_
_geom_torsion_atom_site_label_1
_geom_torsion_atom_site_label_2
_geom_torsion_atom_site_label_3
_geom_torsion_atom_site_label_4
_geom_torsion
_geom_torsion_site_symmetry_1
_geom_torsion_site_symmetry_2
_geom_torsion_site_symmetry_3
_geom_torsion_site_symmetry_4
_geom_torsion_publ_flag
Si1 O1 C14 C15 -169.87(14) . . . . ?
Si1 O1 C14 C13 62.9(2) . . . . ?
O1 Si1 C22 C24 177.41(16) . . . . ?
O1 Si1 C22 C23 57.67(19) . . . . ?
O1 Si1 C22 C25 -62.3(2) . . . . ?
O1 C14 C13 C12 174.74(18) . . . . ?
O2 N1 C4 C3 0.7(2) . . . . ?
O2 N1 C4 C5 -179.0(2) . . . . ?
O2 C2 C1 O3 41.8(3) . . . . ?
N1 O2 C2 C3 -0.7(2) . . . . ?
N1 O2 C2 C1 175.62(18) . . . . ?
N1 C4 C5 C6 -160.8(3) . . . . ?
C10 C15 C14 O1 -173.14(16) . . . . ?
C10 C15 C14 C13 -48.8(2) . . . . ?
C10 C11 C12 C13 56.1(2) . . . . ?
C10 C9 C8 C7 29.5(3) . . . . ?
C6 C11 C12 C13 174.48(18) . . . . ?
C6 C7 C8 C9 29.9(3) . . . . ?
C15 C10 C11 C6 176.33(18) . . . . ?
C15 C10 C11 C12 -59.9(2) . . . . ?
C15 C10 C11 C17 60.9(3) . . . . ?
C15 C10 C9 C8 154.44(18) . . . . ?
C15 C14 C13 C12 51.6(3) . . . . ?
C3 C4 C5 C6 19.5(2) . . . . ?
C3 C7 C8 C9 139.6(2) . . . . ?
C3 C2 C1 O3 -143.1(3) . . . . ?
C11 C10 C15 C14 54.8(2) . . . . ?
C11 C10 C15 C18 -69.9(3) . . . . ?
C11 C10 C15 C19 169.93(18) . . . . ?
C11 C10 C9 C8 -69.2(2) . . . . ?
C11 C6 C7 C3 175.56(19) . . . . ?
C11 C6 C7 C8 -61.6(2) . . . . ?
C11 C6 C7 C16 64.3(3) . . . . ?
C11 C6 C5 C4 -172.66(18) . . . . ?
C11 C12 C13 C14 -54.7(3) . . . . ?
C9 C10 C15 C14 -171.52(18) . . . . ?
C9 C10 C15 C18 63.8(2) . . . . ?
C9 C10 C15 C19 -56.4(2) . . . . ?
C9 C10 C11 C6 39.2(2) . . . . ?
C9 C10 C11 C12 163.03(18) . . . . ?
C9 C10 C11 C17 -76.2(2) . . . . ?
C18 C15 C14 O1 -46.3(2) . . . . ?
C18 C15 C14 C13 78.0(2) . . . . ?
C4 C3 C7 C6 -26.1(2) . . . . ?
C4 C3 C7 C8 -140.8(2) . . . . ?
C4 C3 C7 C16 93.5(2) . . . . ?
C4 C3 C2 O2 1.0(2) . . . . ?
C4 C3 C2 C1 -174.3(2) . . . . ?
C19 C15 C14 O1 70.4(2) . . . . ?
C19 C15 C14 C13 -165.26(19) . . . . ?
C7 C6 C11 C10 24.3(3) . . . . ?
C7 C6 C11 C12 -94.1(2) . . . . ?
C7 C6 C11 C17 146.2(2) . . . . ?
C7 C6 C5 C4 -35.8(2) . . . . ?
C7 C3 C4 N1 -175.30(19) . . . . ?
C7 C3 C4 C5 4.5(3) . . . . ?
C7 C3 C2 O2 171.3(3) . . . . ?
C7 C3 C2 C1 -4.1(5) . . . . ?
C5 C6 C11 C10 155.84(19) . . . . ?
C5 C6 C11 C12 37.5(3) . . . . ?
C5 C6 C11 C17 -82.2(2) . . . . ?
C5 C6 C7 C3 38.3(2) . . . . ?
C5 C6 C7 C8 161.14(18) . . . . ?
C5 C6 C7 C16 -73.0(2) . . . . ?
C2 O2 N1 C4 0.0(2) . . . . ?
C2 C3 C4 N1 -1.1(3) . . . . ?
C2 C3 C4 C5 178.68(19) . . . . ?
C2 C3 C7 C6 163.9(3) . . . . ?
C2 C3 C7 C8 49.2(4) . . . . ?
C2 C3 C7 C16 -76.5(4) . . . . ?
C20 Si1 O1 C14 43.2(2) . . . . ?
C20 Si1 C22 C24 -63.7(2) . . . . ?
C20 Si1 C22 C23 176.58(17) . . . . ?
C20 Si1 C22 C25 56.6(2) . . . . ?
C21 Si1 O1 C14 -77.6(2) . . . . ?
C21 Si1 C22 C24 58.1(2) . . . . ?
C21 Si1 C22 C23 -61.6(2) . . . . ?
C21 Si1 C22 C25 178.43(18) . . . . ?
C16 C7 C8 C9 -98.2(2) . . . . ?
C17 C11 C12 C13 -68.2(2) . . . . ?
C22 Si1 O1 C14 164.00(18) . . . . ?
